data_7239424
loop_
_publ_author_name
'Xiao, Xiao'
'Yan, Lisong'
'Mei, Zemin'
'Zhu, Dongsheng'
'Xu, Lin'

_publ_section_title
;
 Two novel macrocyclic organotin(iv) carboxylates based on amide
 carboxylic acids
;
_journal_issue 6
_journal_name_full 'RSC Adv.'
_journal_page_first 3096
_journal_paper_doi 10.1039/C3RA46198J
_journal_volume 4
_journal_year 2014
_chemical_formula_sum 'C53 H61 N2 O10 Sn2'
_chemical_formula_weight 1123.42
_space_group_IT_number 14
_space_group_name_Hall '-P 2yn'
_space_group_name_H-M_alt 'P 1 21/n 1'
_symmetry_cell_setting monoclinic
_symmetry_space_group_name_H-M 'P 1 21/n 1'
_atom_sites_solution_hydrogens geom
_atom_sites_solution_primary direct
_atom_sites_solution_secondary difmap
_audit_creation_method SHELXL-97
_cell_angle_alpha 90.00
_cell_angle_beta 96.039(2)
_cell_angle_gamma 90.00
_cell_formula_units_Z 2
_cell_length_a 14.530(2)
_cell_length_b 9.0116(13)
_cell_length_c 19.199(3)
_cell_measurement_temperature 293(2)
_cell_measurement_theta_max 25.05
_cell_measurement_theta_min 1.68
_cell_volume 2499.9(6)
_computing_cell_refinement 'Bruker SMART'
_computing_data_collection 'Bruker SMART'
_computing_data_reduction 'Bruker SMART'
_computing_molecular_graphics 'Bruker SHELXTL'
_computing_publication_material 'Bruker SHELXTL'
_computing_structure_refinement 'SHELXL-97 (Sheldrick, 1997)'
_computing_structure_solution 'SHELXS-97 (Sheldrick, 1990)'
_diffrn_ambient_temperature 293(2)
_diffrn_detector_area_resol_mean none
_diffrn_measured_fraction_theta_full 0.993
_diffrn_measured_fraction_theta_max 0.993
_diffrn_measurement_device_type 'CCD area detector'
_diffrn_measurement_method 'phi and omega scans'
_diffrn_radiation_monochromator graphite
_diffrn_radiation_source 'fine-focus sealed tube'
_diffrn_radiation_type MoK\a
_diffrn_radiation_wavelength 0.71073
_diffrn_reflns_av_R_equivalents 0.0270
_diffrn_reflns_av_sigmaI/netI 0.0280
_diffrn_reflns_limit_h_max 17
_diffrn_reflns_limit_h_min -17
_diffrn_reflns_limit_k_max 10
_diffrn_reflns_limit_k_min -10
_diffrn_reflns_limit_l_max 22
_diffrn_reflns_limit_l_min -14
_diffrn_reflns_number 14449
_diffrn_reflns_theta_full 25.05
_diffrn_reflns_theta_max 25.05
_diffrn_reflns_theta_min 1.68
_diffrn_standards_decay_% none
_diffrn_standards_interval_count none
_diffrn_standards_interval_time none
_diffrn_standards_number none
_exptl_absorpt_coefficient_mu 1.059
_exptl_absorpt_correction_T_max 0.792
_exptl_absorpt_correction_T_min 0.708
_exptl_absorpt_correction_type multi-scan
_exptl_absorpt_process_details Higashi
_exptl_crystal_colour colourless
_exptl_crystal_density_diffrn 1.492
_exptl_crystal_density_method 'not measured'
_exptl_crystal_description block
_exptl_crystal_F_000 1146
_exptl_crystal_size_max 0.35
_exptl_crystal_size_mid 0.28
_exptl_crystal_size_min 0.22
_refine_diff_density_max 0.680
_refine_diff_density_min -0.577
_refine_diff_density_rms 0.068
_refine_ls_extinction_method none
_refine_ls_goodness_of_fit_ref 1.024
_refine_ls_hydrogen_treatment constr
_refine_ls_matrix_type full
_refine_ls_number_parameters 307
_refine_ls_number_reflns 4402
_refine_ls_number_restraints 1
_refine_ls_restrained_S_all 1.038
_refine_ls_R_factor_all 0.0416
_refine_ls_R_factor_gt 0.0292
_refine_ls_shift/su_max 0.001
_refine_ls_shift/su_mean 0.000
_refine_ls_structure_factor_coef Fsqd
_refine_ls_weighting_details 'calc w=1/[\s^2^(Fo^2^)+(0.0388P)^2^+1.4943P] where P=(Fo^2^+2Fc^2^)/3'
_refine_ls_weighting_scheme calc
_refine_ls_wR_factor_gt 0.0711
_refine_ls_wR_factor_ref 0.0775
_reflns_number_gt 3411
_reflns_number_total 4402
_reflns_threshold_expression >2sigma(I)
_cod_data_source_file c3ra46198j.txt
_cod_data_source_block xx4
_cod_original_cell_volume 2500.0(6)
_cod_original_sg_symbol_H-M P2(1)/n
_cod_database_code 7239424

loop_
_symmetry_equiv_pos_as_xyz
'x, y, z'
'-x+1/2, y+1/2, -z+1/2'
'-x, -y, -z'
'x-1/2, -y-1/2, z-1/2'

loop_
_atom_site_label
_atom_site_type_symbol
_atom_site_fract_x
_atom_site_fract_y
_atom_site_fract_z
_atom_site_U_iso_or_equiv
_atom_site_adp_type
_atom_site_occupancy
_atom_site_symmetry_multiplicity
_atom_site_calc_flag
_atom_site_refinement_flags
Sn1 Sn 0.337654(13) 0.49750(2) 0.476199(10) 0.02635(9) Uani 1 1 d .
O1 O 0.46866(14) 0.4535(2) 0.56936(11) 0.0332(5) Uani 1 1 d .
O2 O 0.24080(14) 0.5733(3) 0.36616(11) 0.0352(5) Uani 1 1 d .
O3 O 0.32099(13) 0.4387(2) 0.58277(10) 0.0292(5) Uani 1 1 d .
O4 O 0.19124(14) 0.4874(2) 0.46300(11) 0.0327(5) Uani 1 1 d .
O5 O 0.25452(14) 0.6179(2) 0.70143(11) 0.0352(5) Uani 1 1 d .
N1 N 0.20091(16) 0.3808(3) 0.70865(13) 0.0282(6) Uani 1 1 d .
H1A H 0.2161 0.2933 0.7235 0.034 Uiso 1 1 calc R
C1 C 0.4065(2) 0.4371(3) 0.60869(16) 0.0272(7) Uani 1 1 d .
C2 C 0.1755(2) 0.5391(3) 0.39980(17) 0.0294(7) Uani 1 1 d .
C3 C 0.4298(2) 0.4138(3) 0.68529(16) 0.0267(7) Uani 1 1 d .
C4 C 0.36469(19) 0.4289(3) 0.73370(15) 0.0257(7) Uani 1 1 d .
C5 C 0.3913(2) 0.4035(4) 0.80427(17) 0.0360(8) Uani 1 1 d .
H5A H 0.3482 0.4132 0.8365 0.043 Uiso 1 1 calc R
C6 C 0.4813(2) 0.3641(4) 0.82691(18) 0.0397(8) Uani 1 1 d .
H6A H 0.4986 0.3485 0.8744 0.048 Uiso 1 1 calc R
C7 C 0.5456(2) 0.3476(4) 0.77969(18) 0.0438(9) Uani 1 1 d .
H7A H 0.6058 0.3189 0.7950 0.053 Uiso 1 1 calc R
C8 C 0.5201(2) 0.3739(4) 0.70937(17) 0.0360(8) Uani 1 1 d .
H8A H 0.5640 0.3647 0.6777 0.043 Uiso 1 1 calc R
C9 C 0.2682(2) 0.4852(3) 0.71202(15) 0.0263(7) Uani 1 1 d .
C10 C 0.10738(19) 0.4049(3) 0.68245(15) 0.0259(7) Uani 1 1 d .
C11 C 0.0381(2) 0.3247(3) 0.71008(16) 0.0312(7) Uani 1 1 d .
H11A H 0.0535 0.2569 0.7460 0.037 Uiso 1 1 calc R
C12 C 0.0535(2) 0.6549(4) 0.31546(16) 0.0319(7) Uani 1 1 d .
H12A H 0.0997 0.7065 0.2957 0.038 Uiso 1 1 calc R
C13 C 0.0767(2) 0.5573(4) 0.37072(16) 0.0285(7) Uani 1 1 d .
C14 C 0.0073(2) 0.4822(3) 0.40074(18) 0.0304(7) Uani 1 1 d .
H14A H 0.0222 0.4212 0.4393 0.036 Uiso 1 1 calc R
C15 C 0.0842(2) 0.5018(3) 0.62672(17) 0.0314(7) Uani 1 1 d .
H15A H 0.1303 0.5557 0.6080 0.038 Uiso 1 1 calc R
C21 C 0.3641(2) 0.7274(3) 0.48716(16) 0.0321(7) Uani 1 1 d .
H21A H 0.4256 0.7466 0.4740 0.038 Uiso 1 1 calc R
H21B H 0.3206 0.7796 0.4540 0.038 Uiso 1 1 calc R
C22 C 0.3579(2) 0.7937(3) 0.55931(17) 0.0357(8) Uani 1 1 d .
H22A H 0.4012 0.7430 0.5932 0.043 Uiso 1 1 calc R
H22B H 0.2961 0.7782 0.5727 0.043 Uiso 1 1 calc R
C23 C 0.3795(3) 0.9591(4) 0.5610(2) 0.0445(9) Uani 1 1 d .
H23A H 0.4416 0.9736 0.5480 0.053 Uiso 1 1 calc R
H23B H 0.3370 1.0087 0.5262 0.053 Uiso 1 1 calc R
C24 C 0.3729(4) 1.0314(4) 0.6310(2) 0.0637(13) Uani 1 1 d .
H24A H 0.3876 1.1349 0.6282 0.096 Uiso 1 1 calc R
H24B H 0.4157 0.9847 0.6658 0.096 Uiso 1 1 calc R
H24C H 0.3111 1.0206 0.6438 0.096 Uiso 1 1 calc R
C31 C 0.3774(2) 0.2986(4) 0.42885(18) 0.0358(8) Uani 1 1 d .
H31A H 0.4272 0.3227 0.4009 0.043 Uiso 1 1 calc R
H31B H 0.4031 0.2330 0.4660 0.043 Uiso 1 1 calc R
C32 C 0.3058(2) 0.2114(4) 0.38285(17) 0.0362(8) Uani 1 1 d .
H32A H 0.2824 0.2719 0.3431 0.043 Uiso 1 1 calc R
H32B H 0.2543 0.1879 0.4092 0.043 Uiso 1 1 calc R
C33 C 0.3457(2) 0.0682(4) 0.35662(18) 0.0398(8) Uani 1 1 d .
H33A H 0.3949 0.0931 0.3282 0.048 Uiso 1 1 calc R
H33B H 0.3731 0.0120 0.3967 0.048 Uiso 1 1 calc R
C34 C 0.2764(3) -0.0296(4) 0.3140(2) 0.0572(11) Uani 1 1 d .
H34A H 0.3070 -0.1170 0.2994 0.086 Uiso 1 1 calc R
H34B H 0.2499 0.0238 0.2735 0.086 Uiso 1 1 calc R
H34C H 0.2283 -0.0578 0.3421 0.086 Uiso 1 1 calc R
C41 C 0.5762(6) 0.4296(7) 1.0179(3) 0.123(3) Uani 1 1 d D
C42 C 0.4985(8) 0.3614(8) 1.0292(3) 0.146(5) Uani 1 1 d .
H42A H 0.4989 0.2677 1.0496 0.175 Uiso 1 1 calc R
C43 C 0.4177(8) 0.4349(9) 1.0095(3) 0.150(5) Uani 1 1 d .
H43A H 0.3606 0.3923 1.0150 0.180 Uiso 1 1 calc R
C44 C 0.6546(6) 0.3460(12) 1.0402(5) 0.080(3) Uani 0.50 1 d PD
H44A H 0.6361 0.2510 1.0564 0.119 Uiso 0.50 1 calc PR
H44B H 0.6906 0.3970 1.0776 0.119 Uiso 0.50 1 calc PR
H44C H 0.6912 0.3326 1.0018 0.119 Uiso 0.50 1 calc PR

loop_
_atom_site_aniso_label
_atom_site_aniso_U_11
_atom_site_aniso_U_22
_atom_site_aniso_U_33
_atom_site_aniso_U_23
_atom_site_aniso_U_13
_atom_site_aniso_U_12
Sn1 0.02399(13) 0.03026(13) 0.02378(13) 0.00097(9) -0.00231(9) 0.00021(9)
O1 0.0269(12) 0.0430(13) 0.0297(12) 0.0029(10) 0.0028(10) -0.0001(10)
O2 0.0271(12) 0.0471(14) 0.0310(13) 0.0004(11) 0.0008(10) -0.0010(10)
O3 0.0245(11) 0.0382(12) 0.0241(12) 0.0031(10) -0.0021(9) 0.0000(9)
O4 0.0245(11) 0.0438(13) 0.0286(12) 0.0036(10) -0.0028(9) 0.0009(9)
O5 0.0360(13) 0.0271(13) 0.0405(14) -0.0016(10) -0.0056(10) 0.0012(10)
N1 0.0245(13) 0.0270(13) 0.0316(15) 0.0031(11) -0.0036(11) 0.0018(11)
C1 0.0276(17) 0.0230(15) 0.0301(18) -0.0001(13) -0.0014(14) 0.0012(13)
C2 0.0298(17) 0.0318(17) 0.0254(18) -0.0026(13) -0.0030(14) 0.0037(13)
C3 0.0275(16) 0.0250(16) 0.0265(17) 0.0017(13) -0.0019(13) -0.0040(13)
C4 0.0248(16) 0.0243(16) 0.0266(17) -0.0013(13) -0.0029(13) -0.0034(13)
C5 0.0364(18) 0.043(2) 0.0274(18) -0.0012(15) -0.0006(14) -0.0022(15)
C6 0.0392(19) 0.048(2) 0.0292(19) 0.0035(16) -0.0094(15) -0.0021(16)
C7 0.0265(17) 0.060(2) 0.042(2) 0.0111(18) -0.0099(16) 0.0036(16)
C8 0.0245(16) 0.046(2) 0.036(2) 0.0032(16) -0.0021(14) 0.0012(15)
C9 0.0256(15) 0.0325(19) 0.0202(15) -0.0030(13) -0.0004(12) 0.0012(13)
C10 0.0228(15) 0.0264(16) 0.0275(17) -0.0024(13) -0.0023(13) 0.0021(12)
C11 0.0338(17) 0.0346(18) 0.0242(17) 0.0058(14) -0.0021(13) 0.0003(14)
C12 0.0257(16) 0.0403(19) 0.0298(18) 0.0002(14) 0.0044(13) -0.0032(14)
C13 0.0286(16) 0.0299(16) 0.0257(17) -0.0050(14) -0.0029(13) 0.0029(13)
C14 0.0274(16) 0.0276(17) 0.0349(18) 0.0090(14) -0.0032(14) 0.0013(13)
C15 0.0257(16) 0.0368(18) 0.0308(18) 0.0037(15) -0.0002(13) -0.0039(14)
C21 0.0305(16) 0.0316(18) 0.0333(19) 0.0020(14) -0.0001(14) 0.0008(14)
C22 0.0426(19) 0.0334(18) 0.0312(19) 0.0007(15) 0.0049(15) -0.0020(15)
C23 0.059(2) 0.0326(19) 0.042(2) 0.0032(16) 0.0051(18) -0.0038(17)
C24 0.106(4) 0.037(2) 0.050(3) -0.0042(18) 0.013(3) -0.006(2)
C31 0.0331(17) 0.0337(18) 0.040(2) -0.0037(15) -0.0011(15) 0.0038(14)
C32 0.0355(18) 0.0392(19) 0.0329(19) -0.0036(15) -0.0018(15) 0.0009(15)
C33 0.047(2) 0.0390(19) 0.032(2) -0.0004(16) 0.0015(16) 0.0006(17)
C34 0.071(3) 0.048(2) 0.049(3) -0.0126(18) -0.011(2) 0.006(2)
C41 0.252(10) 0.084(4) 0.033(3) -0.010(3) 0.017(4) -0.070(6)
C42 0.343(14) 0.066(4) 0.029(3) 0.000(3) 0.018(5) -0.089(7)
C43 0.302(14) 0.112(6) 0.038(4) -0.013(4) 0.024(6) -0.125(8)
C44 0.077(7) 0.094(8) 0.071(7) -0.011(6) 0.021(6) -0.010(6)

loop_
_atom_type_symbol
_atom_type_description
_atom_type_scat_dispersion_real
_atom_type_scat_dispersion_imag
_atom_type_scat_source
C C 0.0033 0.0016 'International Tables Vol C Tables 4.2.6.8 and 6.1.1.4'
H H 0.0000 0.0000 'International Tables Vol C Tables 4.2.6.8 and 6.1.1.4'
N N 0.0061 0.0033 'International Tables Vol C Tables 4.2.6.8 and 6.1.1.4'
O O 0.0106 0.0060 'International Tables Vol C Tables 4.2.6.8 and 6.1.1.4'
Sn Sn -0.6537 1.4246 'International Tables Vol C Tables 4.2.6.8 and 6.1.1.4'

loop_
_geom_angle_atom_site_label_1
_geom_angle_atom_site_label_2
_geom_angle_atom_site_label_3
_geom_angle
_geom_angle_site_symmetry_1
_geom_angle_site_symmetry_3
C21 Sn1 C31 144.86(13) . .
C21 Sn1 O4 102.92(10) . .
C31 Sn1 O4 103.20(10) . .
C21 Sn1 O3 100.60(10) . .
C31 Sn1 O3 105.24(11) . .
O4 Sn1 O3 83.75(8) . .
C21 Sn1 O1 88.14(10) . .
C31 Sn1 O1 87.22(10) . .
O4 Sn1 O1 139.26(8) . .
O3 Sn1 O1 55.57(7) . .
C21 Sn1 O2 84.08(10) . .
C31 Sn1 O2 91.33(10) . .
O4 Sn1 O2 56.15(8) . .
O3 Sn1 O2 139.38(7) . .
O1 Sn1 O2 164.32(7) . .
C21 Sn1 C2 93.30(11) . .
C31 Sn1 C2 98.51(11) . .
O4 Sn1 C2 28.62(9) . .
O3 Sn1 C2 112.09(9) . .
O1 Sn1 C2 167.58(9) . .
O2 Sn1 C2 27.54(8) . .
C1 O1 Sn1 84.64(17) . .
C2 O2 Sn1 83.47(18) . .
C1 O3 Sn1 99.76(18) . .
C2 O4 Sn1 99.96(19) . .
C9 N1 C10 124.9(3) . .
C9 N1 H1A 117.5 . .
C10 N1 H1A 117.5 . .
O1 C1 O3 119.7(3) . .
O1 C1 C3 120.7(3) . .
O3 C1 C3 119.5(3) . .
O2 C2 O4 120.4(3) . .
O2 C2 C13 122.4(3) . .
O4 C2 C13 117.2(3) . .
O2 C2 Sn1 68.99(17) . .
O4 C2 Sn1 51.43(14) . .
C13 C2 Sn1 168.4(2) . .
C8 C3 C4 118.9(3) . .
C8 C3 C1 118.2(3) . .
C4 C3 C1 122.8(3) . .
C5 C4 C3 119.6(3) . .
C5 C4 C9 118.7(3) . .
C3 C4 C9 121.5(3) . .
C6 C5 C4 120.5(3) . .
C6 C5 H5A 119.8 . .
C4 C5 H5A 119.8 . .
C7 C6 C5 120.4(3) . .
C7 C6 H6A 119.8 . .
C5 C6 H6A 119.8 . .
C6 C7 C8 119.7(3) . .
C6 C7 H7A 120.2 . .
C8 C7 H7A 120.2 . .
C7 C8 C3 121.0(3) . .
C7 C8 H8A 119.5 . .
C3 C8 H8A 119.5 . .
O5 C9 N1 124.5(3) . .
O5 C9 C4 120.3(3) . .
N1 C9 C4 115.2(2) . .
C11 C10 C15 119.5(3) . .
C11 C10 N1 119.4(3) . .
C15 C10 N1 120.9(3) . .
C12 C11 C10 120.3(3) 3_566 .
C12 C11 H11A 119.8 3_566 .
C10 C11 H11A 119.8 . .
C11 C12 C13 120.1(3) 3_566 .
C11 C12 H12A 120.0 3_566 .
C13 C12 H12A 120.0 . .
C14 C13 C12 119.7(3) . .
C14 C13 C2 120.2(3) . .
C12 C13 C2 120.0(3) . .
C15 C14 C13 120.1(3) 3_566 .
C15 C14 H14A 120.0 3_566 .
C13 C14 H14A 120.0 . .
C14 C15 C10 120.1(3) 3_566 .
C14 C15 H15A 119.9 3_566 .
C10 C15 H15A 119.9 . .
C22 C21 Sn1 116.7(2) . .
C22 C21 H21A 108.1 . .
Sn1 C21 H21A 108.1 . .
C22 C21 H21B 108.1 . .
Sn1 C21 H21B 108.1 . .
H21A C21 H21B 107.3 . .
C21 C22 C23 111.9(3) . .
C21 C22 H22A 109.2 . .
C23 C22 H22A 109.2 . .
C21 C22 H22B 109.2 . .
C23 C22 H22B 109.2 . .
H22A C22 H22B 107.9 . .
C24 C23 C22 114.2(3) . .
C24 C23 H23A 108.7 . .
C22 C23 H23A 108.7 . .
C24 C23 H23B 108.7 . .
C22 C23 H23B 108.7 . .
H23A C23 H23B 107.6 . .
C23 C24 H24A 109.5 . .
C23 C24 H24B 109.5 . .
H24A C24 H24B 109.5 . .
C23 C24 H24C 109.5 . .
H24A C24 H24C 109.5 . .
H24B C24 H24C 109.5 . .
C32 C31 Sn1 119.2(2) . .
C32 C31 H31A 107.5 . .
Sn1 C31 H31A 107.5 . .
C32 C31 H31B 107.5 . .
Sn1 C31 H31B 107.5 . .
H31A C31 H31B 107.0 . .
C31 C32 C33 111.7(3) . .
C31 C32 H32A 109.3 . .
C33 C32 H32A 109.3 . .
C31 C32 H32B 109.3 . .
C33 C32 H32B 109.3 . .
H32A C32 H32B 107.9 . .
C34 C33 C32 114.7(3) . .
C34 C33 H33A 108.6 . .
C32 C33 H33A 108.6 . .
C34 C33 H33B 108.6 . .
C32 C33 H33B 108.6 . .
H33A C33 H33B 107.6 . .
C33 C34 H34A 109.5 . .
C33 C34 H34B 109.5 . .
H34A C34 H34B 109.5 . .
C33 C34 H34C 109.5 . .
H34A C34 H34C 109.5 . .
H34B C34 H34C 109.5 . .
C42 C41 C43 125.7(8) . 3_667
C42 C41 C44 112.5(8) . .
C43 C41 C44 121.9(10) 3_667 .
C41 C42 C43 116.9(7) . .
C41 C42 H42A 121.6 . .
C43 C42 H42A 121.6 . .
C41 C43 C42 117.5(9) 3_667 .
C41 C43 H43A 121.3 3_667 .
C42 C43 H43A 121.3 . .
C41 C44 H44A 109.5 . .
C41 C44 H44B 109.5 . .
H44A C44 H44B 109.5 . .
C41 C44 H44C 109.5 . .
H44A C44 H44C 109.5 . .
H44B C44 H44C 109.5 . .

loop_
_geom_bond_atom_site_label_1
_geom_bond_atom_site_label_2
_geom_bond_distance
_geom_bond_site_symmetry_2
Sn1 C21 2.114(3) .
Sn1 C31 2.118(3) .
Sn1 O4 2.118(2) .
Sn1 O3 2.152(2) .
Sn1 O1 2.503(2) .
Sn1 O2 2.507(2) .
Sn1 C2 2.668(3) .
O1 C1 1.245(4) .
O2 C2 1.242(4) .
O3 C1 1.289(3) .
O4 C2 1.297(4) .
O5 C9 1.225(3) .
N1 C9 1.354(4) .
N1 C10 1.415(3) .
N1 H1A 0.8600 .
C1 C3 1.489(4) .
C2 C13 1.494(4) .
C3 C8 1.392(4) .
C3 C4 1.401(4) .
C4 C5 1.388(4) .
C4 C9 1.508(4) .
C5 C6 1.381(4) .
C5 H5A 0.9300 .
C6 C7 1.376(5) .
C6 H6A 0.9300 .
C7 C8 1.382(4) .
C7 H7A 0.9300 .
C8 H8A 0.9300 .
C10 C11 1.389(4) .
C10 C15 1.394(4) .
C11 C12 1.382(4) 3_566
C11 H11A 0.9300 .
C12 C11 1.382(4) 3_566
C12 C13 1.392(4) .
C12 H12A 0.9300 .
C13 C14 1.389(4) .
C14 C15 1.385(4) 3_566
C14 H14A 0.9300 .
C15 C14 1.385(4) 3_566
C15 H15A 0.9300 .
C21 C22 1.520(4) .
C21 H21A 0.9700 .
C21 H21B 0.9700 .
C22 C23 1.523(4) .
C22 H22A 0.9700 .
C22 H22B 0.9700 .
C23 C24 1.506(5) .
C23 H23A 0.9700 .
C23 H23B 0.9700 .
C24 H24A 0.9600 .
C24 H24B 0.9600 .
C24 H24C 0.9600 .
C31 C32 1.512(4) .
C31 H31A 0.9700 .
C31 H31B 0.9700 .
C32 C33 1.522(5) .
C32 H32A 0.9700 .
C32 H32B 0.9700 .
C33 C34 1.512(5) .
C33 H33A 0.9700 .
C33 H33B 0.9700 .
C34 H34A 0.9600 .
C34 H34B 0.9600 .
C34 H34C 0.9600 .
C41 C42 1.324(10) .
C41 C43 1.336(9) 3_667
C41 C44 1.395(5) .
C42 C43 1.367(12) .
C42 H42A 0.9300 .
C43 C41 1.336(9) 3_667
C43 H43A 0.9300 .
C44 H44A 0.9600 .
C44 H44B 0.9600 .
C44 H44C 0.9600 .

loop_
_geom_torsion_atom_site_label_1
_geom_torsion_atom_site_label_2
_geom_torsion_atom_site_label_3
_geom_torsion_atom_site_label_4
_geom_torsion
_geom_torsion_site_symmetry_1
_geom_torsion_site_symmetry_4
C21 Sn1 O1 C1 100.95(19) . .
C31 Sn1 O1 C1 -113.9(2) . .
O4 Sn1 O1 C1 -6.8(2) . .
O3 Sn1 O1 C1 -3.26(17) . .
O2 Sn1 O1 C1 161.1(2) . .
C2 Sn1 O1 C1 4.0(5) . .
C21 Sn1 O2 C2 -108.9(2) . .
C31 Sn1 O2 C2 106.0(2) . .
O4 Sn1 O2 C2 0.98(18) . .
O3 Sn1 O2 C2 -9.5(2) . .
O1 Sn1 O2 C2 -169.6(2) . .
C21 Sn1 O3 C1 -77.1(2) . .
C31 Sn1 O3 C1 78.8(2) . .
O4 Sn1 O3 C1 -179.16(19) . .
O1 Sn1 O3 C1 3.18(17) . .
O2 Sn1 O3 C1 -170.40(16) . .
C2 Sn1 O3 C1 -175.14(18) . .
C21 Sn1 O4 C2 72.7(2) . .
C31 Sn1 O4 C2 -83.6(2) . .
O3 Sn1 O4 C2 172.21(19) . .
O1 Sn1 O4 C2 175.16(16) . .
O2 Sn1 O4 C2 -0.94(17) . .
Sn1 O1 C1 O3 5.2(3) . .
Sn1 O1 C1 C3 -175.5(3) . .
Sn1 O3 C1 O1 -6.1(3) . .
Sn1 O3 C1 C3 174.6(2) . .
Sn1 O2 C2 O4 -1.5(3) . .
Sn1 O2 C2 C13 177.5(3) . .
Sn1 O4 C2 O2 1.8(3) . .
Sn1 O4 C2 C13 -177.2(2) . .
C21 Sn1 C2 O2 70.48(19) . .
C31 Sn1 C2 O2 -76.3(2) . .
O4 Sn1 C2 O2 -178.3(3) . .
O3 Sn1 C2 O2 173.33(17) . .
O1 Sn1 C2 O2 166.8(3) . .
C21 Sn1 C2 O4 -111.21(19) . .
C31 Sn1 C2 O4 102.0(2) . .
O3 Sn1 C2 O4 -8.4(2) . .
O1 Sn1 C2 O4 -14.8(5) . .
O2 Sn1 C2 O4 178.3(3) . .
C21 Sn1 C2 C13 -98.8(11) . .
C31 Sn1 C2 C13 114.4(11) . .
O4 Sn1 C2 C13 12.5(10) . .
O3 Sn1 C2 C13 4.1(11) . .
O1 Sn1 C2 C13 -2.4(14) . .
O2 Sn1 C2 C13 -169.2(12) . .
O1 C1 C3 C8 -15.9(4) . .
O3 C1 C3 C8 163.4(3) . .
O1 C1 C3 C4 164.8(3) . .
O3 C1 C3 C4 -15.8(4) . .
C8 C3 C4 C5 -0.1(4) . .
C1 C3 C4 C5 179.2(3) . .
C8 C3 C4 C9 174.4(3) . .
C1 C3 C4 C9 -6.4(4) . .
C3 C4 C5 C6 0.2(5) . .
C9 C4 C5 C6 -174.5(3) . .
C4 C5 C6 C7 -0.8(5) . .
C5 C6 C7 C8 1.4(5) . .
C6 C7 C8 C3 -1.4(5) . .
C4 C3 C8 C7 0.7(5) . .
C1 C3 C8 C7 -178.6(3) . .
C10 N1 C9 O5 10.0(5) . .
C10 N1 C9 C4 -172.9(3) . .
C5 C4 C9 O5 97.9(4) . .
C3 C4 C9 O5 -76.6(4) . .
C5 C4 C9 N1 -79.4(4) . .
C3 C4 C9 N1 106.1(3) . .
C9 N1 C10 C11 -148.8(3) . .
C9 N1 C10 C15 34.8(4) . .
C15 C10 C11 C12 -2.7(5) . 3_566
N1 C10 C11 C12 -179.1(3) . 3_566
C11 C12 C13 C14 -1.0(5) 3_566 .
C11 C12 C13 C2 -178.0(3) 3_566 .
O2 C2 C13 C14 162.3(3) . .
O4 C2 C13 C14 -18.7(4) . .
Sn1 C2 C13 C14 -29.6(13) . .
O2 C2 C13 C12 -20.7(5) . .
O4 C2 C13 C12 158.3(3) . .
Sn1 C2 C13 C12 147.4(10) . .
C12 C13 C14 C15 3.6(5) . 3_566
C2 C13 C14 C15 -179.4(3) . 3_566
C11 C10 C15 C14 0.1(5) . 3_566
N1 C10 C15 C14 176.4(3) . 3_566
C31 Sn1 C21 C22 -141.4(2) . .
O4 Sn1 C21 C22 81.5(2) . .
O3 Sn1 C21 C22 -4.5(2) . .
O1 Sn1 C21 C22 -58.9(2) . .
O2 Sn1 C21 C22 134.7(2) . .
C2 Sn1 C21 C22 108.8(2) . .
Sn1 C21 C22 C23 179.2(2) . .
C21 C22 C23 C24 179.0(3) . .
C21 Sn1 C31 C32 -123.1(3) . .
O4 Sn1 C31 C32 13.9(3) . .
O3 Sn1 C31 C32 100.9(3) . .
O1 Sn1 C31 C32 154.1(3) . .
O2 Sn1 C31 C32 -41.6(3) . .
C2 Sn1 C31 C32 -14.8(3) . .
Sn1 C31 C32 C33 -177.0(2) . .
C31 C32 C33 C34 176.3(3) . .
C43 C41 C42 C43 1.7(12) 3_667 .
C44 C41 C42 C43 179.6(8) . .
C41 C42 C43 C41 -1.5(11) . 3_667
